data_7050374
loop_
_publ_author_name
O.G.Barton
M.Schmidtmann
A.Muller
J.Mattay

_publ_section_title
;
Diaminotriazine substituted 1,3-alternate Calix[4]arenes
;
_journal_name_full 'New J.Chem.(Nouv.J.Chim.)'
_journal_year 2004
_chemical_formula_sum 'C46 H54 N2 O8'
_chemical_formula_weight 762.91
_space_group_IT_number 14
_symmetry_cell_setting monoclinic
_symmetry_space_group_name_Hall '-P 2ybc'
_symmetry_space_group_name_H-M 'P 1 21/c 1'
_atom_sites_solution_hydrogens geom
_atom_sites_solution_primary direct
_atom_sites_solution_secondary difmap
_cell_angle_alpha 90.00
_cell_angle_beta 115.7390(10)
_cell_angle_gamma 90.00
_cell_formula_units_Z 8
_cell_length_a 24.3057(9)
_cell_length_b 17.3007(6)
_cell_length_c 22.9460(9)
_cell_measurement_reflns_used 6521
_cell_measurement_temperature 183(2)
_cell_measurement_theta_max 25.00
_cell_measurement_theta_min 1.56
_cell_volume 8691.6(6)
_diffrn_ambient_temperature 183(2)
_diffrn_detector_area_resol_mean ?
_diffrn_measurement_device_type 'Bruker AXS SMART'
_diffrn_measurement_method omega-scan
_diffrn_radiation_monochromator graphite
_diffrn_radiation_source 'fine-focus sealed tube'
_diffrn_radiation_type MoK\a
_diffrn_radiation_wavelength 0.71073
_diffrn_reflns_av_R_equivalents 0.0270
_diffrn_reflns_av_sigmaI/netI 0.0334
_diffrn_reflns_limit_h_max 15
_diffrn_reflns_limit_h_min -28
_diffrn_reflns_limit_k_max 20
_diffrn_reflns_limit_k_min -20
_diffrn_reflns_limit_l_max 27
_diffrn_reflns_limit_l_min -26
_diffrn_reflns_number 43624
_diffrn_reflns_theta_max 25.00
_diffrn_reflns_theta_min 1.56
_diffrn_standards_decay_% 0
_diffrn_standards_interval_count ?
_diffrn_standards_interval_time ?
_diffrn_standards_number ?
_exptl_absorpt_coefficient_mu 0.079
_exptl_absorpt_correction_T_max 0.9804
_exptl_absorpt_correction_T_min 0.9690
_exptl_absorpt_correction_type multi-scan
_exptl_absorpt_process_details ?
_exptl_crystal_colour colorless
_exptl_crystal_density_diffrn 1.166
_exptl_crystal_density_meas ?
_exptl_crystal_density_method 'not measured'
_exptl_crystal_description 'tetragonal trapezohedron'
_exptl_crystal_F_000 3264
_exptl_crystal_size_max 0.40
_exptl_crystal_size_mid 0.25
_exptl_crystal_size_min 0.25
_refine_ls_extinction_coef ?
_refine_ls_extinction_method none
_refine_ls_goodness_of_fit_ref 1.045
_refine_ls_hydrogen_treatment mixed
_refine_ls_matrix_type full
_refine_ls_number_parameters 1017
_refine_ls_number_reflns 15283
_refine_ls_number_restraints 0
_refine_ls_restrained_S_all 1.045
_refine_ls_R_factor_all 0.0767
_refine_ls_R_factor_gt 0.0460
_refine_ls_shift/su_max 0.001
_refine_ls_shift/su_mean 0.000
_refine_ls_structure_factor_coef Fsqd
_refine_ls_weighting_details 'calc w=1/[\s^2^(Fo^2^)+(0.0500P)^2^+3.0000P] where P=(Fo^2^+2Fc^2^)/3'
_refine_ls_weighting_scheme calc
_refine_ls_wR_factor_gt 0.1069
_refine_ls_wR_factor_ref 0.1244
_reflns_number_gt 10432
_reflns_number_total 15283
_reflns_threshold_expression >2sigma(I)
_cod_original_sg_symbol_H-M 'P 21/c'
_cod_database_code 7050374

loop_
_symmetry_equiv_pos_as_xyz
'x, y, z'
'-x, y+1/2, -z+1/2'
'-x, -y, -z'
'x, -y-1/2, z-1/2'

loop_
_atom_site_label
_atom_site_type_symbol
_atom_site_fract_x
_atom_site_fract_y
_atom_site_fract_z
_atom_site_U_iso_or_equiv
_atom_site_adp_type
_atom_site_occupancy
_atom_site_symmetry_multiplicity
_atom_site_calc_flag
_atom_site_refinement_flags
_atom_site_disorder_assembly
_atom_site_disorder_group
O1 O 0.38371(7) -0.03746(8) 0.37447(7) 0.0512(4) Uani 1 1 d . . .
O2 O 0.47420(6) 0.06532(7) 0.36566(6) 0.0366(3) Uani 1 1 d . . .
O3 O 0.67089(7) 0.38940(10) 0.32379(9) 0.0635(4) Uani 1 1 d . . .
O4 O 0.58121(6) 0.26786(8) 0.31300(6) 0.0418(3) Uani 1 1 d . . .
O5 O 0.33780(7) 0.42883(9) 0.13174(7) 0.0507(4) Uani 1 1 d . . .
O6 O 0.38494(6) 0.38156(7) 0.26560(6) 0.0410(3) Uani 1 1 d . . .
O7 O 0.56285(7) 0.29998(10) 0.61702(7) 0.0590(4) Uani 1 1 d . . .
O8 O 0.46828(6) 0.29601(7) 0.48929(6) 0.0379(3) Uani 1 1 d . . .
O9 O -0.14937(8) 0.61669(9) 0.31152(8) 0.0653(5) Uani 1 1 d . . .
O10 O -0.09216(7) 0.42229(8) 0.32741(7) 0.0504(4) Uani 1 1 d . . .
O11 O -0.14104(7) 0.03078(9) 0.14288(8) 0.0635(5) Uani 1 1 d . . .
O12 O -0.10530(6) 0.18442(8) 0.19809(6) 0.0427(3) Uani 1 1 d . . .
O13 O 0.22605(6) 0.22989(10) 0.45156(7) 0.0563(4) Uani 1 1 d . . .
O14 O 0.10554(6) 0.18186(8) 0.36851(7) 0.0456(4) Uani 1 1 d . . .
O15 O -0.11347(7) 0.15973(10) 0.52448(8) 0.0623(4) Uani 1 1 d . . .
O16 O -0.02232(6) 0.21074(8) 0.48489(6) 0.0424(3) Uani 1 1 d . . .
C1 C 0.34557(14) 0.41503(18) 0.03327(12) 0.0783(8) Uani 1 1 d . . .
H1A H 0.3229 0.4022 -0.0127 0.118 Uiso 1 1 calc R . .
H1B H 0.3792 0.3783 0.0539 0.118 Uiso 1 1 calc R . .
H1C H 0.3620 0.4675 0.0376 0.118 Uiso 1 1 calc R . .
C2 C 0.30367(12) 0.41056(15) 0.06543(11) 0.0631(7) Uani 1 1 d . . .
H2A H 0.2695 0.4476 0.0450 0.076 Uiso 1 1 calc R . .
H2B H 0.2864 0.3579 0.0608 0.076 Uiso 1 1 calc R . .
C3 C 0.30291(10) 0.42419(14) 0.16774(11) 0.0530(6) Uani 1 1 d . . .
H3A H 0.2867 0.3712 0.1652 0.064 Uiso 1 1 calc R . .
H3B H 0.2680 0.4604 0.1497 0.064 Uiso 1 1 calc R . .
C4 C 0.34317(10) 0.44454(13) 0.23641(10) 0.0499(6) Uani 1 1 d . . .
H4A H 0.3662 0.4924 0.2382 0.060 Uiso 1 1 calc R . .
H4B H 0.3182 0.4537 0.2602 0.060 Uiso 1 1 calc R . .
C5 C 0.44028(9) 0.40140(10) 0.31565(10) 0.0366(5) Uani 1 1 d . . .
C6 C 0.49143(9) 0.40076(11) 0.30286(10) 0.0375(5) Uani 1 1 d . . .
C7 C 0.54722(10) 0.42298(11) 0.35171(10) 0.0418(5) Uani 1 1 d . . .
H7A H 0.5824 0.4245 0.3436 0.050 Uiso 1 1 calc R . .
C8 C 0.55206(10) 0.44295(11) 0.41226(10) 0.0431(5) Uani 1 1 d . . .
C9 C 0.50130(10) 0.43696(11) 0.42554(10) 0.0427(5) Uani 1 1 d . . .
H9A H 0.5056 0.4475 0.4679 0.051 Uiso 1 1 calc R . .
C10 C 0.44486(9) 0.41582(11) 0.37763(10) 0.0382(5) Uani 1 1 d . . .
C11 C 0.39141(9) 0.40015(11) 0.39362(10) 0.0411(5) Uani 1 1 d . . .
H11A H 0.4012 0.4189 0.4378 0.049 Uiso 1 1 calc R . .
H11B H 0.3548 0.4281 0.3628 0.049 Uiso 1 1 calc R . .
C12 C 0.64134(19) 0.3892(2) 0.6248(2) 0.1267(15) Uani 1 1 d . . .
H12A H 0.6837 0.4022 0.6540 0.190 Uiso 1 1 calc R . .
H12B H 0.6167 0.4365 0.6127 0.190 Uiso 1 1 calc R . .
H12C H 0.6400 0.3645 0.5858 0.190 Uiso 1 1 calc R . .
C13 C 0.61814(15) 0.3389(2) 0.65583(14) 0.0954(10) Uani 1 1 d . . .
H13A H 0.6118 0.3685 0.6893 0.114 Uiso 1 1 calc R . .
H13B H 0.6497 0.2994 0.6785 0.114 Uiso 1 1 calc R . .
C14 C 0.50917(11) 0.34496(15) 0.59666(11) 0.0587(6) Uani 1 1 d . . .
H14A H 0.5153 0.3951 0.5795 0.070 Uiso 1 1 calc R . .
H14B H 0.5000 0.3554 0.6340 0.070 Uiso 1 1 calc R . .
C15 C 0.45711(10) 0.30329(14) 0.54563(10) 0.0508(6) Uani 1 1 d . . .
H15A H 0.4528 0.2514 0.5614 0.061 Uiso 1 1 calc R . .
H15B H 0.4187 0.3323 0.5347 0.061 Uiso 1 1 calc R . .
C16 C 0.41977(8) 0.26439(11) 0.43598(9) 0.0335(4) Uani 1 1 d . . .
C17 C 0.37874(9) 0.31403(11) 0.38942(9) 0.0354(4) Uani 1 1 d . . .
C18 C 0.33024(9) 0.28161(12) 0.33672(10) 0.0396(5) Uani 1 1 d . . .
H18A H 0.3013 0.3144 0.3049 0.048 Uiso 1 1 calc R . .
C19 C 0.32339(9) 0.20244(12) 0.32987(10) 0.0411(5) Uani 1 1 d . . .
H19A H 0.2893 0.1811 0.2942 0.049 Uiso 1 1 calc R . .
C20 C 0.36621(9) 0.15417(12) 0.37492(9) 0.0391(5) Uani 1 1 d . . .
H20A H 0.3620 0.0997 0.3692 0.047 Uiso 1 1 calc R . .
C21 C 0.41532(8) 0.18443(11) 0.42844(9) 0.0336(4) Uani 1 1 d . . .
C22 C 0.46561(9) 0.13223(11) 0.47412(9) 0.0367(5) Uani 1 1 d . . .
H22A H 0.4755 0.1464 0.5194 0.044 Uiso 1 1 calc R . .
H22B H 0.4514 0.0779 0.4672 0.044 Uiso 1 1 calc R . .
C23 C 0.28773(12) -0.04720(17) 0.37604(16) 0.0831(9) Uani 1 1 d . . .
H23A H 0.2501 -0.0777 0.3606 0.125 Uiso 1 1 calc R . .
H23B H 0.2776 0.0071 0.3641 0.125 Uiso 1 1 calc R . .
H23C H 0.3098 -0.0516 0.4232 0.125 Uiso 1 1 calc R . .
C24 C 0.32724(11) -0.07700(15) 0.34551(13) 0.0667(7) Uani 1 1 d . . .
H24A H 0.3337 -0.1333 0.3529 0.080 Uiso 1 1 calc R . .
H24B H 0.3074 -0.0674 0.2983 0.080 Uiso 1 1 calc R . .
C25 C 0.42440(10) -0.05759(12) 0.34783(10) 0.0486(5) Uani 1 1 d . . .
H25A H 0.4064 -0.0438 0.3014 0.058 Uiso 1 1 calc R . .
H25B H 0.4320 -0.1140 0.3518 0.058 Uiso 1 1 calc R . .
C26 C 0.48281(10) -0.01522(11) 0.38324(10) 0.0427(5) Uani 1 1 d . . .
H26A H 0.4965 -0.0207 0.4304 0.051 Uiso 1 1 calc R . .
H26B H 0.5147 -0.0374 0.3723 0.051 Uiso 1 1 calc R . .
C27 C 0.52331(8) 0.10956(10) 0.40682(9) 0.0338(4) Uani 1 1 d . . .
C28 C 0.52230(9) 0.13960(11) 0.46284(9) 0.0342(4) Uani 1 1 d . . .
C29 C 0.57290(9) 0.17999(11) 0.50547(9) 0.0385(5) Uani 1 1 d . . .
H29A H 0.5734 0.2008 0.5440 0.046 Uiso 1 1 calc R . .
C30 C 0.62306(9) 0.19019(12) 0.49202(10) 0.0407(5) Uani 1 1 d . . .
C31 C 0.62148(9) 0.16391(11) 0.43384(10) 0.0408(5) Uani 1 1 d . . .
H31A H 0.6552 0.1733 0.4243 0.049 Uiso 1 1 calc R . .
C32 C 0.57107(9) 0.12422(11) 0.39001(9) 0.0349(4) Uani 1 1 d . . .
C33 C 0.56512(9) 0.10391(11) 0.32327(9) 0.0399(5) Uani 1 1 d . . .
H33A H 0.5532 0.0490 0.3136 0.048 Uiso 1 1 calc R . .
H33B H 0.6048 0.1115 0.3217 0.048 Uiso 1 1 calc R . .
C34 C 0.71252(19) 0.5141(2) 0.3505(3) 0.1484(19) Uani 1 1 d . . .
H34A H 0.7483 0.5433 0.3802 0.223 Uiso 1 1 calc R . .
H34B H 0.6769 0.5287 0.3574 0.223 Uiso 1 1 calc R . .
H34C H 0.7047 0.5256 0.3058 0.223 Uiso 1 1 calc R . .
C35 C 0.72400(14) 0.4323(2) 0.3626(2) 0.1067(12) Uani 1 1 d . . .
H35A H 0.7581 0.4166 0.3525 0.128 Uiso 1 1 calc R . .
H35B H 0.7360 0.4214 0.4089 0.128 Uiso 1 1 calc R . .
C36 C 0.68114(11) 0.30912(16) 0.33089(16) 0.0765(8) Uani 1 1 d . . .
H36A H 0.6925 0.2941 0.3763 0.092 Uiso 1 1 calc R . .
H36B H 0.7155 0.2954 0.3206 0.092 Uiso 1 1 calc R . .
C37 C 0.62563(10) 0.26646(14) 0.28740(13) 0.0587(6) Uani 1 1 d . . .
H37A H 0.6082 0.2905 0.2439 0.070 Uiso 1 1 calc R . .
H37B H 0.6364 0.2123 0.2830 0.070 Uiso 1 1 calc R . .
C38 C 0.52538(9) 0.23512(11) 0.27200(9) 0.0354(4) Uani 1 1 d . . .
C39 C 0.51696(9) 0.15531(11) 0.27337(9) 0.0375(5) Uani 1 1 d . . .
C40 C 0.46050(10) 0.12542(12) 0.23214(9) 0.0445(5) Uani 1 1 d . . .
H40A H 0.4537 0.0713 0.2319 0.053 Uiso 1 1 calc R . .
C41 C 0.41383(11) 0.17282(13) 0.19130(10) 0.0510(6) Uani 1 1 d . . .
H41A H 0.3758 0.1511 0.1624 0.061 Uiso 1 1 calc R . .
C42 C 0.42266(10) 0.25219(13) 0.19271(10) 0.0455(5) Uani 1 1 d . . .
H42A H 0.3901 0.2847 0.1655 0.055 Uiso 1 1 calc R . .
C43 C 0.47845(9) 0.28442(11) 0.23336(9) 0.0371(5) Uani 1 1 d . . .
C44 C 0.48682(10) 0.37157(11) 0.23864(10) 0.0413(5) Uani 1 1 d . . .
H44A H 0.5244 0.3856 0.2344 0.050 Uiso 1 1 calc R . .
H44B H 0.4518 0.3967 0.2029 0.050 Uiso 1 1 calc R . .
C45 C 0.61034(12) 0.46837(14) 0.46153(12) 0.0558(6) Uani 1 1 d . . .
C46 C 0.67737(10) 0.22818(13) 0.53833(11) 0.0511(6) Uani 1 1 d . . .
C47 C -0.17562(14) 0.74651(16) 0.32078(16) 0.0934(10) Uani 1 1 d . . .
H47A H -0.1585 0.7940 0.3453 0.140 Uiso 1 1 calc R . .
H47B H -0.2152 0.7357 0.3208 0.140 Uiso 1 1 calc R . .
H47C H -0.1811 0.7531 0.2761 0.140 Uiso 1 1 calc R . .
C48 C -0.13428(16) 0.68262(16) 0.35058(15) 0.0940(11) Uani 1 1 d . . .
H48A H -0.0922 0.6987 0.3599 0.113 Uiso 1 1 calc R . .
H48B H -0.1351 0.6698 0.3923 0.113 Uiso 1 1 calc R . .
C49 C -0.11376(13) 0.55224(13) 0.34256(12) 0.0648(7) Uani 1 1 d . . .
H49A H -0.1207 0.5382 0.3806 0.078 Uiso 1 1 calc R . .
H49B H -0.0699 0.5646 0.3578 0.078 Uiso 1 1 calc R . .
C50 C -0.13026(13) 0.48770(13) 0.29749(14) 0.0733(8) Uani 1 1 d . . .
H50A H -0.1736 0.4738 0.2840 0.088 Uiso 1 1 calc R . .
H50B H -0.1254 0.5029 0.2584 0.088 Uiso 1 1 calc R . .
C51 C -0.12187(9) 0.35334(12) 0.32375(10) 0.0423(5) Uani 1 1 d . . .
C52 C -0.11849(9) 0.32196(12) 0.38143(10) 0.0422(5) Uani 1 1 d . . .
C53 C -0.15057(9) 0.25434(12) 0.37787(11) 0.0459(5) Uani 1 1 d . . .
H53A H -0.1492 0.2318 0.4162 0.055 Uiso 1 1 calc R . .
C54 C -0.18472(9) 0.21952(12) 0.31812(11) 0.0468(5) Uani 1 1 d . . .
C55 C -0.18404(9) 0.24879(12) 0.26210(11) 0.0452(5) Uani 1 1 d . . .
H55A H -0.2063 0.2232 0.2220 0.054 Uiso 1 1 calc R . .
C56 C -0.15124(9) 0.31478(12) 0.26405(10) 0.0417(5) Uani 1 1 d . . .
C57 C -0.14227(9) 0.33904(12) 0.20524(10) 0.0452(5) Uani 1 1 d . . .
H57A H -0.1725 0.3123 0.1663 0.054 Uiso 1 1 calc R . .
H57B H -0.1489 0.3954 0.1985 0.054 Uiso 1 1 calc R . .
C58 C -0.20545(15) -0.0441(2) 0.17624(17) 0.1006(11) Uani 1 1 d . . .
H58A H -0.2262 -0.0942 0.1695 0.151 Uiso 1 1 calc R . .
H58B H -0.2351 -0.0025 0.1687 0.151 Uiso 1 1 calc R . .
H58C H -0.1735 -0.0410 0.2207 0.151 Uiso 1 1 calc R . .
C59 C -0.17793(13) -0.03622(15) 0.13108(14) 0.0728(8) Uani 1 1 d . . .
H59A H -0.1527 -0.0824 0.1345 0.087 Uiso 1 1 calc R . .
H59B H -0.2108 -0.0341 0.0864 0.087 Uiso 1 1 calc R . .
C60 C -0.17523(11) 0.09965(14) 0.11799(12) 0.0627(7) Uani 1 1 d . . .
H60A H -0.2020 0.1097 0.1396 0.075 Uiso 1 1 calc R . .
H60B H -0.2012 0.0942 0.0710 0.075 Uiso 1 1 calc R . .
C61 C -0.13140(10) 0.16517(13) 0.13028(10) 0.0538(6) Uani 1 1 d . . .
H61A H -0.0987 0.1500 0.1178 0.065 Uiso 1 1 calc R . .
H61B H -0.1530 0.2106 0.1041 0.065 Uiso 1 1 calc R . .
C62 C -0.06124(9) 0.24204(12) 0.21421(9) 0.0379(5) Uani 1 1 d . . .
C63 C -0.07817(9) 0.31883(12) 0.21492(9) 0.0408(5) Uani 1 1 d . . .
C64 C -0.03348(10) 0.37540(13) 0.22918(10) 0.0496(5) Uani 1 1 d . . .
H64A H -0.0440 0.4282 0.2295 0.060 Uiso 1 1 calc R . .
C65 C 0.02588(11) 0.35584(14) 0.24283(11) 0.0543(6) Uani 1 1 d . . .
H65A H 0.0555 0.3952 0.2504 0.065 Uiso 1 1 calc R . .
C66 C 0.04237(10) 0.27930(14) 0.24542(10) 0.0505(6) Uani 1 1 d . . .
H66A H 0.0837 0.2663 0.2565 0.061 Uiso 1 1 calc R . .
C67 C -0.00066(9) 0.22065(12) 0.23209(9) 0.0406(5) Uani 1 1 d . . .
C68 C 0.01755(10) 0.13635(12) 0.24347(10) 0.0453(5) Uani 1 1 d . . .
H68A H 0.0594 0.1298 0.2472 0.054 Uiso 1 1 calc R . .
H68B H -0.0106 0.1050 0.2064 0.054 Uiso 1 1 calc R . .
C69 C 0.28313(13) 0.32637(18) 0.52691(14) 0.0834(9) Uani 1 1 d . . .
H69A H 0.3169 0.3632 0.5381 0.125 Uiso 1 1 calc R . .
H69B H 0.2934 0.2885 0.5618 0.125 Uiso 1 1 calc R . .
H69C H 0.2459 0.3542 0.5210 0.125 Uiso 1 1 calc R . .
C70 C 0.27291(11) 0.28604(15) 0.46625(13) 0.0644(7) Uani 1 1 d . . .
H70A H 0.2609 0.3239 0.4304 0.077 Uiso 1 1 calc R . .
H70B H 0.3111 0.2605 0.4711 0.077 Uiso 1 1 calc R . .
C71 C 0.21005(10) 0.19377(16) 0.39152(11) 0.0610(7) Uani 1 1 d . . .
H71A H 0.2458 0.1661 0.3917 0.073 Uiso 1 1 calc R . .
H71B H 0.1967 0.2330 0.3566 0.073 Uiso 1 1 calc R . .
C72 C 0.15965(10) 0.13835(15) 0.37994(12) 0.0581(6) Uani 1 1 d . . .
H72A H 0.1525 0.1055 0.3420 0.070 Uiso 1 1 calc R . .
H72B H 0.1705 0.1044 0.4181 0.070 Uiso 1 1 calc R . .
C73 C 0.05778(9) 0.13646(12) 0.36565(10) 0.0407(5) Uani 1 1 d . . .
C74 C 0.05180(9) 0.12312(12) 0.42282(10) 0.0419(5) Uani 1 1 d . . .
C75 C 0.00547(10) 0.07445(12) 0.41951(10) 0.0463(5) Uani 1 1 d . . .
H75A H 0.0014 0.0625 0.4578 0.056 Uiso 1 1 calc R . .
C76 C -0.03536(10) 0.04267(12) 0.36068(11) 0.0465(5) Uani 1 1 d . . .
C77 C -0.03161(10) 0.06173(11) 0.30354(10) 0.0437(5) Uani 1 1 d . . .
H77A H -0.0611 0.0423 0.2633 0.052 Uiso 1 1 calc R . .
C78 C 0.01514(9) 0.10899(11) 0.30538(10) 0.0401(5) Uani 1 1 d . . .
C79 C 0.09102(9) 0.16685(13) 0.48430(10) 0.0474(5) Uani 1 1 d . . .
H79A H 0.1343 0.1654 0.4916 0.057 Uiso 1 1 calc R . .
H79B H 0.0881 0.1420 0.5217 0.057 Uiso 1 1 calc R . .
C80 C -0.21514(15) 0.1222(2) 0.49438(19) 0.1126(13) Uani 1 1 d . . .
H80A H -0.2411 0.0820 0.4995 0.169 Uiso 1 1 calc R . .
H80B H -0.2274 0.1313 0.4482 0.169 Uiso 1 1 calc R . .
H80C H -0.2196 0.1702 0.5147 0.169 Uiso 1 1 calc R . .
C81 C -0.15223(13) 0.0976(2) 0.52488(17) 0.0937(10) Uani 1 1 d . . .
H81A H -0.1412 0.0816 0.5700 0.112 Uiso 1 1 calc R . .
H81B H -0.1465 0.0527 0.5013 0.112 Uiso 1 1 calc R . .
C82 C -0.05140(11) 0.13819(16) 0.55517(12) 0.0607(7) Uani 1 1 d . . .
H82A H -0.0448 0.0916 0.5340 0.073 Uiso 1 1 calc R . .
H82B H -0.0399 0.1256 0.6011 0.073 Uiso 1 1 calc R . .
C83 C -0.01251(10) 0.20265(14) 0.55117(10) 0.0525(6) Uani 1 1 d . . .
H83A H -0.0234 0.2513 0.5663 0.063 Uiso 1 1 calc R . .
H83B H 0.0310 0.1914 0.5790 0.063 Uiso 1 1 calc R . .
C84 C 0.01291(9) 0.26887(12) 0.47632(9) 0.0391(5) Uani 1 1 d . . .
C85 C 0.06969(9) 0.25018(13) 0.47858(9) 0.0425(5) Uani 1 1 d . . .
C86 C 0.10405(10) 0.31003(14) 0.47040(11) 0.0528(6) Uani 1 1 d . . .
H86A H 0.1427 0.2989 0.4713 0.063 Uiso 1 1 calc R . .
C87 C 0.08299(11) 0.38482(15) 0.46101(12) 0.0571(6) Uani 1 1 d . . .
H87A H 0.1081 0.4253 0.4581 0.069 Uiso 1 1 calc R . .
C88 C 0.02526(10) 0.40158(13) 0.45572(11) 0.0528(6) Uani 1 1 d . . .
H88A H 0.0105 0.4532 0.4477 0.063 Uiso 1 1 calc R . .
C89 C -0.01113(9) 0.34354(12) 0.46199(10) 0.0425(5) Uani 1 1 d . . .
C90 C -0.07772(9) 0.35758(13) 0.44641(10) 0.0479(5) Uani 1 1 d . . .
H90A H -0.0871 0.3344 0.4805 0.058 Uiso 1 1 calc R . .
H90B H -0.0856 0.4138 0.4452 0.058 Uiso 1 1 calc R . .
C91 C -0.22232(11) 0.15318(15) 0.31441(12) 0.0611(6) Uani 1 1 d . . .
C92 C -0.08200(13) -0.00937(14) 0.36051(12) 0.0612(7) Uani 1 1 d . . .
N1 N 0.72109(10) 0.25602(13) 0.57580(11) 0.0712(6) Uani 1 1 d . . .
N2 N -0.25442(12) 0.10363(15) 0.31030(13) 0.0914(8) Uani 1 1 d . . .
N3 N 0.65623(11) 0.48969(15) 0.49955(12) 0.0815(7) Uani 1 1 d . . .
N4 N -0.11669(13) -0.05154(15) 0.36249(12) 0.0896(8) Uani 1 1 d . . .
